data_7239778
loop_
_publ_author_name
'Singh, Ajeet'
'Torubaev, Yury'
'Ansari, Shagufi N.'
'Singh, Sandip K.'
'Mobin, Shaikh M.'
'Mathur, Pradeep'

_publ_section_title
;
 The borderline: exploring the structural landscape of triptycene in
 cocrystallization with ferrocene
;
_journal_issue 8
_journal_name_full CrystEngComm
_journal_page_first 1314
_journal_page_last 1320
_journal_paper_doi 10.1039/C9CE01734H
_journal_volume 22
_journal_year 2020
_chemical_formula_moiety 'C11 H10 Fe O, C20 H14'
_chemical_formula_sum 'C31 H24 Fe O'
_chemical_formula_weight 468.35
_chemical_name_systematic TripFccho
_space_group_crystal_system triclinic
_space_group_IT_number 2
_space_group_name_Hall '-P 1'
_space_group_name_H-M_alt 'P -1'
_atom_sites_solution_hydrogens geom
_atom_sites_solution_primary dual
_audit_creation_date 2019-10-26
_audit_creation_method
;
Olex2 1.2
(compiled 2018.05.29 svn.r3508 for OlexSys, GUI svn.r5506)
;
_audit_update_record
;
2019-10-26 deposited with the CCDC.	2020-01-20 downloaded from the CCDC.
;
_cell_angle_alpha 70.641(10)
_cell_angle_beta 71.847(11)
_cell_angle_gamma 89.794(10)
_cell_formula_units_Z 2
_cell_length_a 9.6767(12)
_cell_length_b 10.3972(12)
_cell_length_c 12.9455(15)
_cell_measurement_reflns_used 2481
_cell_measurement_temperature 293(2)
_cell_measurement_theta_max 25.7440
_cell_measurement_theta_min 3.5150
_cell_volume 1160.4(3)
_computing_cell_refinement
;
CrysAlisPro, Agilent Technologies,
Version 1.171.37.35 (release 13-08-2014 CrysAlis171 .NET)
(compiled Aug 13 2014,18:06:01)
;
_computing_data_collection
;
CrysAlisPro, Agilent Technologies,
Version 1.171.37.35 (release 13-08-2014 CrysAlis171 .NET)
(compiled Aug 13 2014,18:06:01)
;
_computing_data_reduction
;
CrysAlisPro, Agilent Technologies,
Version 1.171.37.35 (release 13-08-2014 CrysAlis171 .NET)
(compiled Aug 13 2014,18:06:01)
;
_computing_molecular_graphics 'Olex2 (Dolomanov et al., 2009)'
_computing_publication_material 'Olex2 (Dolomanov et al., 2009)'
_computing_structure_refinement 'ShelXL (Sheldrick, 2015)'
_computing_structure_solution 'ShelXT (Sheldrick, 2015)'
_diffrn_ambient_temperature 293(2)
_diffrn_detector 'CCD plate'
_diffrn_detector_area_resol_mean 16.0309
_diffrn_detector_type Eos
_diffrn_measured_fraction_theta_full 0.998
_diffrn_measured_fraction_theta_max 0.902
_diffrn_measurement_details
;
#__ type_ start__ end____ width___ exp.time_
  1 omega   -5.00   93.00   1.0000   50.0000
omega____ theta____ kappa____ phi______ frames
    -       25.3597   77.0000 -150.0000 98

#__ type_ start__ end____ width___ exp.time_
  2 omega  -45.00   58.00   1.0000   50.0000
omega____ theta____ kappa____ phi______ frames
    -       25.3597  -26.0000   50.0000 103

#__ type_ start__ end____ width___ exp.time_
  3 omega  -47.00   47.00   1.0000   50.0000
omega____ theta____ kappa____ phi______ frames
    -       25.3597  -37.0000  -30.0000 94

#__ type_ start__ end____ width___ exp.time_
  4 omega    1.00   77.00   1.0000   50.0000
omega____ theta____ kappa____ phi______ frames
    -       25.3597   77.0000  -60.0000 76

#__ type_ start__ end____ width___ exp.time_
  5 omega    2.00   34.00   1.0000   50.0000
omega____ theta____ kappa____ phi______ frames
    -       25.3597   77.0000   30.0000 32

#__ type_ start__ end____ width___ exp.time_
  6 omega   70.00   95.00   1.0000   50.0000
omega____ theta____ kappa____ phi______ frames
    -       25.3597   77.0000   30.0000 25

#__ type_ start__ end____ width___ exp.time_
  7 omega  -13.00   37.00   1.0000   50.0000
omega____ theta____ kappa____ phi______ frames
    -       25.3597  -99.0000 -180.0000 50

#__ type_ start__ end____ width___ exp.time_
  8 omega   14.00   67.00   1.0000   50.0000
omega____ theta____ kappa____ phi______ frames
    -       25.3597  -99.0000   90.0000 53
;
_diffrn_measurement_device 'four-circle diffractometer'
_diffrn_measurement_device_type 'SuperNova, Dual, Cu at zero, Eos'
_diffrn_measurement_method '\w scans'
_diffrn_orient_matrix_UB_11 0.0345819000
_diffrn_orient_matrix_UB_12 0.0665759000
_diffrn_orient_matrix_UB_13 -0.0144064000
_diffrn_orient_matrix_UB_21 0.0584845000
_diffrn_orient_matrix_UB_22 -0.0293396000
_diffrn_orient_matrix_UB_23 0.0182131000
_diffrn_orient_matrix_UB_31 0.0375294000
_diffrn_orient_matrix_UB_32 0.0010955000
_diffrn_orient_matrix_UB_33 -0.0569438000
_diffrn_radiation_monochromator mirror
_diffrn_radiation_probe x-ray
_diffrn_radiation_type MoK\a
_diffrn_radiation_wavelength 0.71073
_diffrn_reflns_av_R_equivalents 0.1015
_diffrn_reflns_av_unetI/netI 0.1430
_diffrn_reflns_Laue_measured_fraction_full 0.998
_diffrn_reflns_Laue_measured_fraction_max 0.902
_diffrn_reflns_limit_h_max 13
_diffrn_reflns_limit_h_min -14
_diffrn_reflns_limit_k_max 15
_diffrn_reflns_limit_k_min -14
_diffrn_reflns_limit_l_max 19
_diffrn_reflns_limit_l_min -15
_diffrn_reflns_number 15015
_diffrn_reflns_point_group_measured_fraction_full 0.998
_diffrn_reflns_point_group_measured_fraction_max 0.902
_diffrn_reflns_theta_full 26.000
_diffrn_reflns_theta_max 32.303
_diffrn_reflns_theta_min 3.171
_diffrn_source 'SuperNova (Mo) X-ray Source'
_exptl_absorpt_coefficient_mu 0.671
_exptl_absorpt_correction_T_max 1.00000
_exptl_absorpt_correction_T_min 0.23600
_exptl_absorpt_correction_type multi-scan
_exptl_absorpt_process_details
;
CrysAlisPro, Agilent Technologies,
Version 1.171.37.35 (release 13-08-2014 CrysAlis171 .NET)
(compiled Aug 13 2014,18:06:01)
Empirical absorption correction using spherical harmonics,
 implemented in SCALE3 ABSPACK scaling algorithm.
;
_exptl_crystal_colour orange
_exptl_crystal_colour_primary orange
_exptl_crystal_density_diffrn 1.340
_exptl_crystal_description block
_exptl_crystal_F_000 488
_exptl_crystal_size_max 0.38
_exptl_crystal_size_mid 0.36
_exptl_crystal_size_min 0.29
_refine_diff_density_max 1.467
_refine_diff_density_min -0.815
_refine_diff_density_rms 0.132
_refine_ls_extinction_method none
_refine_ls_goodness_of_fit_ref 0.961
_refine_ls_hydrogen_treatment constr
_refine_ls_matrix_type full
_refine_ls_number_parameters 298
_refine_ls_number_reflns 7481
_refine_ls_number_restraints 0
_refine_ls_restrained_S_all 0.961
_refine_ls_R_factor_all 0.2121
_refine_ls_R_factor_gt 0.1203
_refine_ls_shift/su_max 0.000
_refine_ls_shift/su_mean 0.000
_refine_ls_structure_factor_coef Fsqd
_refine_ls_weighting_details 'w=1/[\s^2^(Fo^2^)+(0.2000P)^2^] where P=(Fo^2^+2Fc^2^)/3'
_refine_ls_weighting_scheme calc
_refine_ls_wR_factor_gt 0.3157
_refine_ls_wR_factor_ref 0.3924
_reflns_Friedel_coverage 0.000
_reflns_number_gt 2885
_reflns_number_total 7481
_reflns_threshold_expression 'I > 2\s(I)'
_cod_data_source_file c9ce01734h2.cif
_cod_data_source_block 2
_cod_depositor_comments
;Adding full bibliography for 7239775--7239779.cif.

 Adding full bibliography for 7239775--7239779.cif.
;
_cod_database_code 7239778
_shelx_shelxl_version_number 2018/3
_shelx_space_group_comment
;
The symmetry employed for this shelxl refinement is uniquely defined
by the following loop, which should always be used as a source of
symmetry information in preference to the above space-group names.
They are only intended as comments.
;
_shelx_estimated_absorpt_t_max 0.829
_shelx_estimated_absorpt_t_min 0.785
_reflns_odcompleteness_completeness 99.82
_reflns_odcompleteness_iscentric 1
_reflns_odcompleteness_theta 30.44
_olex2_refinement_description
;
1. Fixed Uiso
 At 1.2 times of:
  All C(H) groups
2.a Ternary CH refined with riding coordinates:
 C11(H11), C12(H12)
2.b Aromatic/amide H refined with riding coordinates:
 C29(H29), C20(H20), C26(H26), C23(H23), C14(H14), C5(H5), C21(H21), C2(H2),
 C17(H17), C8(H8), C27(H27), C28(H28), C15(H15), C3(H3), C22(H22), C4(H4),
 C16(H16), C6(H6), C7(H7), C9(H9), C10(H10), C31(H31)
;
_olex2_submission_special_instructions 'No special instructions were received'

loop_
_space_group_symop_operation_xyz
'x, y, z'
'-x, -y, -z'

loop_
_atom_site_label
_atom_site_type_symbol
_atom_site_fract_x
_atom_site_fract_y
_atom_site_fract_z
_atom_site_U_iso_or_equiv
_atom_site_adp_type
_atom_site_occupancy
_atom_site_site_symmetry_order
_atom_site_calc_flag
_atom_site_refinement_flags_posn
Fe1 Fe 1.15719(8) 0.76059(9) 0.20196(6) 0.0557(3) Uani 1 1 d .
C29 C 0.5996(6) 0.4235(6) 0.1876(5) 0.0542(13) Uani 1 1 d .
H29 H 0.666472 0.423134 0.118301 0.065 Uiso 1 1 calc R
C11 C 0.2435(6) 0.2215(6) 0.3923(4) 0.0511(12) Uani 1 1 d .
H11 H 0.170900 0.222446 0.464270 0.061 Uiso 1 1 calc R
C18 C 0.2832(6) 0.2448(5) 0.1903(4) 0.0466(11) Uani 1 1 d .
C30 C 0.4757(6) 0.3313(6) 0.2423(4) 0.0476(11) Uani 1 1 d .
C12 C 0.4343(6) 0.2205(6) 0.2007(4) 0.0484(12) Uani 1 1 d .
H12 H 0.506795 0.219710 0.128573 0.058 Uiso 1 1 calc R
C13 C 0.1802(6) 0.2450(6) 0.2936(5) 0.0546(13) Uani 1 1 d .
C20 C 0.2867(7) -0.0226(6) 0.5087(5) 0.0583(14) Uani 1 1 d .
H20 H 0.218501 -0.022683 0.577613 0.070 Uiso 1 1 calc R
C25 C 0.3723(6) 0.3337(5) 0.3448(4) 0.0488(12) Uani 1 1 d .
C24 C 0.4137(6) 0.0862(5) 0.3026(4) 0.0473(11) Uani 1 1 d .
C19 C 0.3100(6) 0.0883(5) 0.4061(4) 0.0479(12) Uani 1 1 d .
C26 C 0.3964(8) 0.4245(6) 0.3953(6) 0.0639(16) Uani 1 1 d .
H26 H 0.330013 0.425654 0.464599 0.077 Uiso 1 1 calc R
C23 C 0.4945(7) -0.0241(6) 0.3020(5) 0.0585(14) Uani 1 1 d .
H23 H 0.563395 -0.025206 0.233792 0.070 Uiso 1 1 calc R
C14 C 0.0375(7) 0.2678(7) 0.2994(6) 0.0678(17) Uani 1 1 d .
H14 H -0.031234 0.268979 0.367745 0.081 Uiso 1 1 calc R
C1 C 0.9548(7) 0.8021(8) 0.2794(5) 0.0690(18) Uani 1 1 d .
C5 C 1.0616(10) 0.8612(10) 0.3113(7) 0.094(3) Uani 1 1 d .
H5 H 1.083855 0.953388 0.298146 0.113 Uiso 1 1 calc R
C21 C 0.3677(8) -0.1339(6) 0.5059(6) 0.0650(17) Uani 1 1 d .
H21 H 0.351616 -0.209534 0.573324 0.078 Uiso 1 1 calc R
C2 C 0.9616(8) 0.6579(7) 0.3159(6) 0.0723(19) Uani 1 1 d .
H2 H 0.904951 0.593542 0.306251 0.087 Uiso 1 1 calc R
C17 C 0.2450(7) 0.2662(7) 0.0930(5) 0.0674(17) Uani 1 1 d .
H17 H 0.314121 0.266564 0.024388 0.081 Uiso 1 1 calc R
C8 C 1.3123(10) 0.6644(8) 0.1195(6) 0.085(2) Uani 1 1 d .
H8 H 1.333942 0.576034 0.152503 0.102 Uiso 1 1 calc R
C27 C 0.5264(8) 0.5165(6) 0.3380(7) 0.073(2) Uani 1 1 d .
H27 H 0.545401 0.578540 0.370933 0.087 Uiso 1 1 calc R
C28 C 0.6236(8) 0.5171(7) 0.2370(6) 0.0671(17) Uani 1 1 d .
H28 H 0.706776 0.580380 0.200659 0.081 Uiso 1 1 calc R
C15 C -0.0007(8) 0.2892(9) 0.1993(7) 0.091(3) Uani 1 1 d .
H15 H -0.095932 0.304833 0.200984 0.109 Uiso 1 1 calc R
O1 O 0.7916(8) 0.8321(8) 0.1719(7) 0.130(3) Uani 1 1 d .
C3 C 1.0684(9) 0.6313(12) 0.3684(6) 0.100(3) Uani 1 1 d .
H3 H 1.095914 0.544926 0.399652 0.120 Uiso 1 1 calc R
C22 C 0.4703(9) -0.1325(7) 0.4052(7) 0.0733(19) Uani 1 1 d .
H22 H 0.525211 -0.206218 0.405984 0.088 Uiso 1 1 calc R
C4 C 1.1257(9) 0.7482(15) 0.3672(7) 0.109(4) Uani 1 1 d .
H4 H 1.198209 0.754670 0.399027 0.130 Uiso 1 1 calc R
C16 C 0.1023(8) 0.2873(9) 0.0984(7) 0.081(2) Uani 1 1 d .
H16 H 0.075207 0.300314 0.033064 0.097 Uiso 1 1 calc R
C6 C 1.3125(14) 0.8905(9) 0.0594(10) 0.129(5) Uani 1 1 d .
H6 H 1.333918 0.983013 0.045598 0.155 Uiso 1 1 calc R
C7 C 1.3777(9) 0.7835(12) 0.1169(7) 0.097(3) Uani 1 1 d .
H7 H 1.451034 0.790698 0.147697 0.117 Uiso 1 1 calc R
C9 C 1.2094(10) 0.6990(13) 0.0646(7) 0.102(3) Uani 1 1 d .
H9 H 1.147941 0.638712 0.054856 0.122 Uiso 1 1 calc R
C10 C 1.2144(13) 0.8383(15) 0.0274(6) 0.132(6) Uani 1 1 d .
H10 H 1.157683 0.889196 -0.014241 0.158 Uiso 1 1 calc R
C31 C 0.8745(9) 0.8801(9) 0.2068(8) 0.088(2) Uani 1 1 d .
H31 H 0.887364 0.975084 0.184998 0.106 Uiso 1 1 calc R

loop_
_atom_site_aniso_label
_atom_site_aniso_U_11
_atom_site_aniso_U_22
_atom_site_aniso_U_33
_atom_site_aniso_U_23
_atom_site_aniso_U_13
_atom_site_aniso_U_12
Fe1 0.0488(5) 0.0615(6) 0.0397(4) -0.0116(4) 0.0021(3) -0.0054(4)
C29 0.049(3) 0.052(3) 0.051(3) -0.010(2) -0.009(2) -0.003(2)
C11 0.046(3) 0.051(3) 0.042(2) -0.012(2) 0.000(2) 0.002(2)
C18 0.052(3) 0.044(3) 0.040(2) -0.013(2) -0.012(2) 0.001(2)
C30 0.047(3) 0.049(3) 0.043(2) -0.013(2) -0.013(2) 0.005(2)
C12 0.045(3) 0.053(3) 0.040(2) -0.016(2) -0.004(2) 0.005(2)
C13 0.038(3) 0.057(3) 0.052(3) -0.009(2) -0.004(2) 0.002(2)
C20 0.063(4) 0.050(3) 0.046(3) -0.005(2) -0.010(2) -0.008(3)
C25 0.049(3) 0.046(3) 0.048(3) -0.015(2) -0.012(2) 0.015(2)
C24 0.045(3) 0.046(3) 0.049(3) -0.021(2) -0.010(2) 0.004(2)
C19 0.044(3) 0.052(3) 0.043(2) -0.015(2) -0.009(2) 0.000(2)
C26 0.084(5) 0.055(4) 0.061(3) -0.025(3) -0.029(3) 0.022(3)
C23 0.054(3) 0.062(4) 0.062(3) -0.028(3) -0.013(3) 0.007(3)
C14 0.052(3) 0.065(4) 0.072(4) -0.016(3) -0.009(3) 0.005(3)
C1 0.051(3) 0.081(5) 0.057(3) -0.022(3) 0.005(3) 0.006(3)
C5 0.086(6) 0.097(6) 0.080(5) -0.056(5) 0.025(4) -0.022(5)
C21 0.078(4) 0.045(3) 0.065(4) -0.004(3) -0.032(3) -0.006(3)
C2 0.061(4) 0.064(4) 0.067(4) -0.007(3) -0.004(3) -0.009(3)
C17 0.058(4) 0.074(4) 0.056(3) -0.008(3) -0.014(3) -0.005(3)
C8 0.102(6) 0.071(5) 0.056(4) -0.013(3) 0.000(4) 0.022(4)
C27 0.094(5) 0.046(3) 0.105(5) -0.033(3) -0.060(5) 0.017(3)
C28 0.075(4) 0.057(4) 0.063(4) -0.013(3) -0.023(3) -0.010(3)
C15 0.048(4) 0.102(6) 0.100(6) -0.007(5) -0.024(4) 0.006(4)
O1 0.101(5) 0.132(6) 0.160(7) -0.041(5) -0.058(5) 0.029(5)
C3 0.067(5) 0.143(8) 0.044(3) 0.008(4) 0.002(3) 0.002(5)
C22 0.091(5) 0.042(3) 0.102(5) -0.028(3) -0.050(4) 0.016(3)
C4 0.063(5) 0.219(13) 0.054(4) -0.073(6) -0.003(3) -0.008(7)
C16 0.073(5) 0.093(5) 0.072(4) -0.014(4) -0.035(4) 0.000(4)
C6 0.128(9) 0.052(5) 0.111(8) -0.013(5) 0.074(7) -0.020(5)
C7 0.054(4) 0.143(9) 0.075(5) -0.053(5) 0.022(3) -0.018(5)
C9 0.076(5) 0.167(10) 0.070(5) -0.066(6) -0.010(4) -0.006(6)
C10 0.119(9) 0.169(12) 0.038(3) 0.015(5) 0.013(4) 0.081(8)
C31 0.075(5) 0.066(5) 0.114(6) -0.034(4) -0.015(5) 0.020(4)

loop_
_atom_type_symbol
_atom_type_description
_atom_type_scat_dispersion_real
_atom_type_scat_dispersion_imag
_atom_type_scat_source
C C 0.0033 0.0016 'International Tables Vol C Tables 4.2.6.8 and 6.1.1.4'
H H 0.0000 0.0000 'International Tables Vol C Tables 4.2.6.8 and 6.1.1.4'
Fe Fe 0.3463 0.8444 'International Tables Vol C Tables 4.2.6.8 and 6.1.1.4'
O O 0.0106 0.0060 'International Tables Vol C Tables 4.2.6.8 and 6.1.1.4'

loop_
_geom_angle_atom_site_label_1
_geom_angle_atom_site_label_2
_geom_angle_atom_site_label_3
_geom_angle
C1 Fe1 C5 41.5(3)
C1 Fe1 C2 41.1(3)
C1 Fe1 C8 158.2(4)
C1 Fe1 C3 67.8(3)
C1 Fe1 C4 67.7(3)
C1 Fe1 C6 126.5(4)
C1 Fe1 C7 161.4(4)
C5 Fe1 C2 69.1(3)
C5 Fe1 C3 67.8(4)
C5 Fe1 C6 109.9(4)
C5 Fe1 C7 123.5(4)
C2 Fe1 C7 155.7(4)
C8 Fe1 C5 158.1(4)
C8 Fe1 C2 121.3(3)
C8 Fe1 C3 106.9(4)
C8 Fe1 C4 122.1(4)
C8 Fe1 C6 66.3(4)
C8 Fe1 C7 39.6(4)
C3 Fe1 C2 39.9(3)
C3 Fe1 C6 157.4(6)
C3 Fe1 C7 121.1(4)
C4 Fe1 C5 40.8(4)
C4 Fe1 C2 66.3(3)
C4 Fe1 C3 38.3(4)
C4 Fe1 C6 125.2(6)
C4 Fe1 C7 108.2(4)
C6 Fe1 C2 162.3(5)
C6 Fe1 C7 39.8(4)
C9 Fe1 C1 124.0(4)
C9 Fe1 C5 160.5(5)
C9 Fe1 C2 108.5(4)
C9 Fe1 C8 40.0(4)
C9 Fe1 C3 123.6(5)
C9 Fe1 C4 157.4(5)
C9 Fe1 C6 66.1(4)
C9 Fe1 C7 66.8(4)
C9 Fe1 C10 39.5(5)
C10 Fe1 C1 111.7(3)
C10 Fe1 C5 125.5(5)
C10 Fe1 C2 127.0(5)
C10 Fe1 C8 66.0(3)
C10 Fe1 C3 160.9(6)
C10 Fe1 C4 160.6(6)
C10 Fe1 C6 38.3(5)
C10 Fe1 C7 65.7(4)
C30 C29 H29 120.4
C30 C29 C28 119.2(6)
C28 C29 H29 120.4
C13 C11 H11 112.9
C13 C11 C25 105.2(4)
C25 C11 H11 112.9
C19 C11 H11 112.9
C19 C11 C13 106.3(5)
C19 C11 C25 105.8(4)
C13 C18 C12 112.8(4)
C17 C18 C12 126.4(5)
C17 C18 C13 120.8(6)
C29 C30 C12 125.7(5)
C29 C30 C25 120.8(5)
C25 C30 C12 113.4(5)
C18 C12 C30 106.0(4)
C18 C12 H12 113.1
C18 C12 C24 106.2(4)
C30 C12 H12 113.1
C30 C12 C24 104.7(4)
C24 C12 H12 113.1
C18 C13 C11 113.3(5)
C14 C13 C11 126.0(5)
C14 C13 C18 120.6(6)
C19 C20 H20 120.6
C19 C20 C21 118.8(6)
C21 C20 H20 120.6
C30 C25 C11 112.6(5)
C26 C25 C11 127.0(5)
C26 C25 C30 120.3(5)
C19 C24 C12 112.8(5)
C23 C24 C12 126.2(5)
C23 C24 C19 120.7(5)
C20 C19 C11 127.1(5)
C20 C19 C24 119.7(6)
C24 C19 C11 113.1(4)
C25 C26 H26 121.3
C25 C26 C27 117.4(6)
C27 C26 H26 121.3
C24 C23 H23 120.7
C24 C23 C22 118.6(6)
C22 C23 H23 120.7
C13 C14 H14 120.9
C13 C14 C15 118.1(6)
C15 C14 H14 120.9
C5 C1 Fe1 69.5(4)
C5 C1 C31 124.5(8)
C2 C1 Fe1 69.9(4)
C2 C1 C5 107.5(7)
C2 C1 C31 127.3(8)
C31 C1 Fe1 118.4(5)
Fe1 C5 H5 125.5
C1 C5 Fe1 69.0(4)
C1 C5 H5 127.6
C4 C5 Fe1 69.5(5)
C4 C5 C1 104.7(8)
C4 C5 H5 127.6
C20 C21 H21 119.7
C22 C21 C20 120.6(5)
C22 C21 H21 119.7
Fe1 C2 H2 126.1
C1 C2 Fe1 69.0(4)
C1 C2 H2 126.4
C3 C2 Fe1 70.0(4)
C3 C2 C1 107.2(8)
C3 C2 H2 126.4
C18 C17 H17 120.5
C18 C17 C16 119.0(7)
C16 C17 H17 120.5
Fe1 C8 H8 125.2
C7 C8 Fe1 71.1(5)
C7 C8 H8 125.9
C9 C8 Fe1 69.3(5)
C9 C8 H8 125.9
C9 C8 C7 108.1(8)
C26 C27 H27 118.9
C28 C27 C26 122.2(6)
C28 C27 H27 118.9
C29 C28 H28 120.0
C27 C28 C29 120.0(6)
C27 C28 H28 120.0
C14 C15 H15 119.8
C16 C15 C14 120.4(7)
C16 C15 H15 119.8
Fe1 C3 H3 125.7
C2 C3 Fe1 70.1(4)
C2 C3 H3 125.2
C4 C3 Fe1 70.6(5)
C4 C3 C2 109.6(9)
C4 C3 H3 125.2
C23 C22 H22 119.2
C21 C22 C23 121.6(6)
C21 C22 H22 119.2
Fe1 C4 H4 126.4
C5 C4 Fe1 69.7(4)
C5 C4 H4 124.5
C3 C4 Fe1 71.1(4)
C3 C4 C5 111.0(8)
C3 C4 H4 124.5
C17 C16 H16 119.5
C15 C16 C17 121.0(7)
C15 C16 H16 119.5
Fe1 C6 H6 124.7
C7 C6 Fe1 70.7(4)
C7 C6 H6 125.8
C10 C6 Fe1 70.4(5)
C10 C6 H6 125.8
C10 C6 C7 108.4(9)
Fe1 C7 H7 126.1
C8 C7 Fe1 69.3(4)
C8 C7 C6 106.5(9)
C8 C7 H7 126.7
C6 C7 Fe1 69.5(5)
C6 C7 H7 126.7
Fe1 C9 H9 123.6
C8 C9 Fe1 70.7(5)
C8 C9 H9 126.5
C10 C9 Fe1 70.8(6)
C10 C9 C8 107.1(9)
C10 C9 H9 126.5
Fe1 C10 H10 125.6
C6 C10 Fe1 71.3(6)
C6 C10 C9 109.8(9)
C6 C10 H10 125.1
C9 C10 Fe1 69.6(4)
C9 C10 H10 125.1
C1 C31 H31 117.2
O1 C31 C1 125.5(9)
O1 C31 H31 117.2

loop_
_geom_bond_atom_site_label_1
_geom_bond_atom_site_label_2
_geom_bond_distance
Fe1 C1 2.021(6)
Fe1 C5 2.028(8)
Fe1 C2 2.032(6)
Fe1 C8 2.023(8)
Fe1 C3 2.030(7)
Fe1 C4 2.025(7)
Fe1 C6 2.030(7)
Fe1 C7 2.046(7)
Fe1 C9 2.004(8)
Fe1 C10 2.020(8)
C29 H29 0.9300
C29 C30 1.374(7)
C29 C28 1.384(9)
C11 H11 0.9800
C11 C13 1.532(8)
C11 C25 1.533(8)
C11 C19 1.505(8)
C18 C12 1.522(7)
C18 C13 1.397(7)
C18 C17 1.370(8)
C30 C12 1.525(8)
C30 C25 1.399(7)
C12 H12 0.9800
C12 C24 1.533(7)
C13 C14 1.383(8)
C20 H20 0.9300
C20 C19 1.394(7)
C20 C21 1.399(9)
C25 C26 1.372(8)
C24 C19 1.408(7)
C24 C23 1.386(8)
C26 H26 0.9300
C26 C27 1.415(9)
C23 H23 0.9300
C23 C22 1.386(9)
C14 H14 0.9300
C14 C15 1.405(11)
C1 C5 1.434(12)
C1 C2 1.423(10)
C1 C31 1.446(11)
C5 H5 0.9300
C5 C4 1.414(14)
C21 H21 0.9300
C21 C22 1.366(10)
C2 H2 0.9300
C2 C3 1.384(11)
C17 H17 0.9300
C17 C16 1.381(10)
C8 H8 0.9300
C8 C7 1.378(12)
C8 C9 1.376(13)
C27 H27 0.9300
C27 C28 1.350(10)
C28 H28 0.9300
C15 H15 0.9300
C15 C16 1.381(11)
O1 C31 1.214(11)
C3 H3 0.9300
C3 C4 1.332(14)
C22 H22 0.9300
C4 H4 0.9300
C16 H16 0.9300
C6 H6 0.9300
C6 C7 1.389(15)
C6 C10 1.329(17)
C7 H7 0.9300
C9 H9 0.9300
C9 C10 1.361(16)
C10 H10 0.9300
C31 H31 0.9300
